data_7043166
loop_
_publ_author_name
'Mendoza, Zenaida'
'Lorenzo-Luis, Pablo'
'Scalambra, Franco'
'Padr\'on, Jos\'e M.'
'Romerosa, Antonio'

_publ_section_title
;
 Enhancement of the antiproliferative activity of
 [RuCp(PPh3)2(dmoPTA-1\kP)]+ via its coordination to one {CoCl2} unit:
 synthesis, crystal structure and properties of
 [RuCp(PPh3)2-\m-dmoPTA-1\kP:2\k2N,N&#x2019;-CoCl2](OTf)&#x00B7;0.25H2O.
;
_journal_name_full 'Dalton Trans.'
_journal_paper_doi 10.1039/C7DT01741C
_journal_year 2017
_chemical_formula_moiety 'C48 H51 Cl2 Co N3 P3 Ru, C F3 O3 S, 0.25(O)'
_chemical_formula_sum 'C49 H53 Cl2 Co F3 N3 O3.25 P3 Ru S'
_chemical_formula_weight 1148.81
_space_group_crystal_system triclinic
_space_group_IT_number 2
_space_group_name_Hall '-P 1'
_space_group_name_H-M_alt 'P -1'
_symmetry_space_group_name_Hall '-P 1'
_symmetry_space_group_name_H-M 'P -1'
_atom_sites_solution_hydrogens geom
_atom_sites_solution_primary dual
_audit_creation_date 2017-05-26
_audit_creation_method
;
Olex2 1.2-alpha
(compiled 2017.05.22 svn.r3414 for OlexSys, GUI svn.r5347)
;
_audit_update_record
;
2017-05-26 deposited with the CCDC.
2017-05-31 downloaded from the CCDC.
;
_cell_angle_alpha 106.3010(10)
_cell_angle_beta 93.3240(10)
_cell_angle_gamma 94.3000(10)
_cell_formula_units_Z 4
_cell_length_a 11.1351(8)
_cell_length_b 20.8269(15)
_cell_length_c 22.1074(16)
_cell_measurement_reflns_used 9209
_cell_measurement_temperature 100(2)
_cell_measurement_theta_max 26.78
_cell_measurement_theta_min 2.18
_cell_volume 4890.2(6)
_computing_cell_refinement 'SAINT v8.34A (Bruker, 2013)'
_computing_data_reduction 'SAINT v8.34A (Bruker, 2013)'
_computing_molecular_graphics 'Olex2 (Dolomanov et al., 2009)'
_computing_publication_material 'Olex2 (Dolomanov et al., 2009)'
_computing_structure_refinement 'XL (Sheldrick, 2008)'
_computing_structure_solution 'XT (Sheldrick, 2015)'
_diffrn_ambient_temperature 100.0
_diffrn_measured_fraction_theta_full 0.970
_diffrn_measured_fraction_theta_max 0.948
_diffrn_measurement_device_type 'Bruker APEX-II CCD'
_diffrn_measurement_method '\f and \w scans'
_diffrn_radiation_type MoK\a
_diffrn_radiation_wavelength 0.71073
_diffrn_reflns_av_R_equivalents 0.0180
_diffrn_reflns_av_unetI/netI 0.0384
_diffrn_reflns_Laue_measured_fraction_full 0.970
_diffrn_reflns_Laue_measured_fraction_max 0.948
_diffrn_reflns_limit_h_max 14
_diffrn_reflns_limit_h_min -7
_diffrn_reflns_limit_k_max 26
_diffrn_reflns_limit_k_min -25
_diffrn_reflns_limit_l_max 28
_diffrn_reflns_limit_l_min -28
_diffrn_reflns_number 28770
_diffrn_reflns_point_group_measured_fraction_full 0.970
_diffrn_reflns_point_group_measured_fraction_max 0.948
_diffrn_reflns_theta_full 25.242
_diffrn_reflns_theta_max 26.804
_diffrn_reflns_theta_min 0.963
_diffrn_standards_number 0
_exptl_absorpt_coefficient_mu 0.956
_exptl_absorpt_correction_T_max 0.3776
_exptl_absorpt_correction_T_min 0.3377
_exptl_absorpt_correction_type multi-scan
_exptl_absorpt_process_details
'SADABS-2014/5 (Bruker,2014/5) was used for absorption correction. wR2(int) was 0.0489 before and 0.0307 after correction. The Ratio of minimum to maximum transmission is 0.8943. The \l/2 correction factor is 0.00150.'
_exptl_crystal_colour 'clear light green'
_exptl_crystal_colour_lustre clear
_exptl_crystal_colour_modifier light
_exptl_crystal_colour_primary green
_exptl_crystal_density_diffrn 1.560
_exptl_crystal_description 'rect. Prism'
_exptl_crystal_F_000 2340
_exptl_crystal_size_max 0.041
_exptl_crystal_size_mid 0.02
_exptl_crystal_size_min 0.015
_refine_diff_density_max 0.887
_refine_diff_density_min -0.880
_refine_diff_density_rms 0.098
_refine_ls_extinction_method none
_refine_ls_goodness_of_fit_ref 1.054
_refine_ls_hydrogen_treatment constr
_refine_ls_matrix_type full
_refine_ls_number_parameters 1212
_refine_ls_number_reflns 19829
_refine_ls_number_restraints 1243
_refine_ls_restrained_S_all 1.031
_refine_ls_R_factor_all 0.0517
_refine_ls_R_factor_gt 0.0430
_refine_ls_shift/su_max 0.001
_refine_ls_shift/su_mean 0.000
_refine_ls_structure_factor_coef Fsqd
_refine_ls_weighting_details 'w=1/[\s^2^(Fo^2^)+(0.0443P)^2^+9.9711P] where P=(Fo^2^+2Fc^2^)/3'
_refine_ls_weighting_scheme calc
_refine_ls_wR_factor_gt 0.1004
_refine_ls_wR_factor_ref 0.1085
_reflns_Friedel_coverage 0.000
_reflns_number_gt 17138
_reflns_number_total 19829
_reflns_threshold_expression 'I > 2\s(I)'
_cod_data_source_file c7dt01741c2.cif
_cod_data_source_block zm381m_0m
_cod_database_code 7043166
_shelx_shelxl_version_number 2014/7
_shelx_space_group_comment
;
The symmetry employed for this shelxl refinement is uniquely defined
by the following loop, which should always be used as a source of
symmetry information in preference to the above space-group names.
They are only intended as comments.
;
_olex2_refinement_description
;
1. Fixed Uiso
 At 1.2 times of:
  All C(H) groups, All C(H,H) groups
 At 1.5 times of:
  All C(H,H,H) groups
2. Restrained distances
 Co1-Cl2 \\sim Co1-Cl3
 with sigma of 0.01
3. Rigid body (RIGU) restrains
 All non-hydrogen atoms
 with sigma for 1-2 distances of 0.004 and sigma for 1-3 distances of 0.004
4. Others
 Sof(Cl3)=1-FVAR(1)
 Sof(Cl2)=FVAR(1)
 Sof(O1AA)=0.5*(1-FVAR(3))
 Sof(O0AA)=0.5*FVAR(3)
5.a Secondary CH2 refined with riding coordinates:
 C44A(H44C,H44D), C44(H44A,H44B), C43A(H43C,H43D), C43(H43A,H43B), C42(H42A,
 H42B), C45A(H45C,H45D), C42A(H42C,H42D), C46(H46A,H46B), C46A(H46C,H46D),
 C45(H45A,H45B)
5.b Aromatic/amide H refined with riding coordinates:
 C18A(H18A), C17A(H17A), C18(H18), C17(H17), C35A(H35A), C34A(H34A),
 C26A(H26A), C36A(H36A), C24A(H24A), C41A(H41A), C38A(H38A), C33A(H33A),
 C24(H24), C3(H3), C30A(H30A), C37A(H37A), C32(H32), C20A(H20A), C38(H38),
 C27A(H27A), C2A(H2A), C23(H23), C5(H5), C39A(H39A), C9(H9), C37(H37),
 C29A(H29A), C2(H2), C15(H15), C16(H16), C14(H14), C12A(H12A), C36(H36),
 C39(H39), C40A(H40A), C14A(H14A), C26(H26), C32A(H32A), C20(H20), C21A(H21A),
 C16A(H16A), C12(H12), C8(H8), C4(H4), C6(H6), C30(H30), C33(H33), C21(H21),
 C22A(H22A), C11(H11), C28A(H28A), C10(H10), C41(H41), C15A(H15A), C34(H34),
 C3A(H3A), C35(H35), C8A(H8A), C22(H22), C29(H29), C40(H40), C11A(H11A),
 C23A(H23A), C9A(H9A), C6A(H6A), C27(H27), C10A(H10A), C28(H28), C4A(H4A),
 C5A(H5A)
5.c Idealised Me refined as rotating group:
 C48A(H48D,H48E,H48F), C47(H47A,H47B,H47C), C48(H48A,H48B,H48C), C47A(H47D,
 H47E,H47F)
;
_olex2_submission_special_instructions 'No special instructions were received'

loop_
_space_group_symop_operation_xyz
'x, y, z'
'-x, -y, -z'

loop_
_atom_site_label
_atom_site_type_symbol
_atom_site_fract_x
_atom_site_fract_y
_atom_site_fract_z
_atom_site_U_iso_or_equiv
_atom_site_adp_type
_atom_site_occupancy
_atom_site_site_symmetry_order
_atom_site_calc_flag
_atom_site_refinement_flags_posn
_atom_site_refinement_flags_adp
_atom_site_refinement_flags_occupancy
_atom_site_disorder_assembly
_atom_site_disorder_group
Ru1 Ru -0.07567(2) 0.28873(2) 0.20544(2) 0.01458(6) Uani 1 1 d . U . . .
Ru1A Ru 0.59145(2) 0.29663(2) 0.70564(2) 0.01362(6) Uani 1 1 d . U . . .
Co1 Co -0.16474(5) 0.04109(2) 0.27124(2) 0.02604(11) Uani 1 1 d D U . . .
Co1A Co 0.69197(5) 0.06463(2) 0.78014(2) 0.02371(11) Uani 1 1 d . U . . .
P1A P 0.66767(7) 0.23527(4) 0.60952(4) 0.01630(16) Uani 1 1 d . U . . .
P3A P 0.66089(7) 0.23258(4) 0.76763(4) 0.01540(16) Uani 1 1 d . U . . .
P3 P -0.11898(7) 0.21369(4) 0.26316(4) 0.01602(16) Uani 1 1 d . U . . .
P2 P -0.14244(7) 0.21930(4) 0.10201(4) 0.01668(16) Uani 1 1 d . U . . .
P2A P 0.73800(7) 0.38837(4) 0.74374(4) 0.01424(15) Uani 1 1 d . U . . .
P1 P -0.24436(7) 0.34878(4) 0.23832(4) 0.01588(16) Uani 1 1 d . U . . .
S1 S 0.21090(7) 0.31900(4) 0.43207(4) 0.02306(17) Uani 1 1 d . U . . .
Cl1A Cl 0.64468(9) 0.01949(4) 0.67754(4) 0.03025(19) Uani 1 1 d . U . . .
Cl1 Cl -0.16743(9) -0.00657(5) 0.16827(5) 0.0330(2) Uani 1 1 d . U . . .
Cl2A Cl 0.73073(11) 0.00172(5) 0.84389(5) 0.0417(2) Uani 1 1 d . U . . .
S1A S 0.64612(9) 0.67230(6) 1.06515(5) 0.0371(2) Uani 1 1 d . U . . .
F1 F 0.2735(2) 0.23490(12) 0.49475(11) 0.0419(6) Uani 1 1 d . U . . .
F2 F 0.2215(2) 0.32793(11) 0.55336(10) 0.0401(6) Uani 1 1 d . U . . .
O1 O 0.3263(2) 0.35783(14) 0.44864(13) 0.0342(6) Uani 1 1 d . U . . .
F3 F 0.0853(2) 0.25288(13) 0.49670(11) 0.0427(6) Uani 1 1 d . U . . .
O2 O 0.2043(2) 0.26111(13) 0.37683(11) 0.0289(5) Uani 1 1 d . U . . .
F3A F 0.5701(2) 0.71324(13) 0.96930(13) 0.0491(6) Uani 1 1 d . U . . .
F1A F 0.7316(2) 0.66225(13) 0.95524(12) 0.0476(6) Uani 1 1 d . U . . .
O3 O 0.1081(2) 0.35779(13) 0.43532(12) 0.0284(5) Uani 1 1 d . U . . .
N2B N -0.2798(3) 0.11569(14) 0.29325(14) 0.0230(6) Uani 1 1 d . U . . .
N2A N 0.5733(3) 0.13097(14) 0.82190(13) 0.0224(6) Uani 1 1 d . U . . .
F2A F 0.7408(3) 0.76261(13) 1.01520(16) 0.0600(8) Uani 1 1 d . U . . .
N1B N -0.0166(3) 0.10984(14) 0.30450(14) 0.0231(6) Uani 1 1 d . U . . .
N1A N 0.8255(3) 0.14107(13) 0.78853(13) 0.0203(6) Uani 1 1 d . U . . .
N3A N 0.7395(3) 0.21595(13) 0.87932(13) 0.0211(6) Uani 1 1 d . U . . .
N3B N -0.1357(3) 0.19024(14) 0.37688(13) 0.0250(6) Uani 1 1 d . U . . .
O1A O 0.7628(3) 0.66317(19) 1.08971(15) 0.0529(8) Uani 1 1 d . U . . .
C31A C 0.7540(3) 0.43105(15) 0.82957(15) 0.0175(6) Uani 1 1 d . U . . .
C25 C -0.0431(3) 0.15466(16) 0.06522(16) 0.0204(6) Uani 1 1 d . U . . .
C44A C 0.7099(3) 0.26965(15) 0.85193(14) 0.0189(6) Uani 1 1 d . U . . .
H44C H 0.7817 0.3023 0.8568 0.023 Uiso 1 1 calc R . . . .
H44D H 0.6445 0.2937 0.8741 0.023 Uiso 1 1 calc R . . . .
C44 C -0.0018(3) 0.15495(16) 0.26299(16) 0.0208(7) Uani 1 1 d . U . . .
H44A H 0.0009 0.1264 0.2190 0.025 Uiso 1 1 calc R . . . .
H44B H 0.0775 0.1818 0.2757 0.025 Uiso 1 1 calc R . . . .
C25A C 0.7018(3) 0.46014(15) 0.71390(15) 0.0167(6) Uani 1 1 d . U . . .
C18A C 0.8038(3) 0.30249(16) 0.53631(15) 0.0200(6) Uani 1 1 d . U . . .
H18A H 0.8727 0.2848 0.5505 0.024 Uiso 1 1 calc R . . . .
C43A C 0.5392(3) 0.17327(16) 0.78024(15) 0.0193(6) Uani 1 1 d . U . . .
H43C H 0.4727 0.1994 0.7986 0.023 Uiso 1 1 calc R . . . .
H43D H 0.5071 0.1430 0.7385 0.023 Uiso 1 1 calc R . . . .
C13A C 0.6904(3) 0.28619(15) 0.55449(15) 0.0181(6) Uani 1 1 d . U . . .
C17A C 0.8170(3) 0.34448(17) 0.49744(16) 0.0230(7) Uani 1 1 d . U . . .
H17A H 0.8949 0.3562 0.4861 0.028 Uiso 1 1 calc R . . . .
C43 C -0.2649(3) 0.16059(16) 0.25157(16) 0.0203(7) Uani 1 1 d . U . . .
H43A H -0.3308 0.1906 0.2579 0.024 Uiso 1 1 calc R . . . .
H43B H -0.2755 0.1323 0.2071 0.024 Uiso 1 1 calc R . . . .
C18 C -0.4271(3) 0.30742(16) 0.30772(16) 0.0200(6) Uani 1 1 d . U . . .
H18 H -0.3851 0.3382 0.3442 0.024 Uiso 1 1 calc R . . . .
C17 C -0.5284(3) 0.26782(17) 0.31418(17) 0.0243(7) Uani 1 1 d . U . . .
H17 H -0.5552 0.2715 0.3549 0.029 Uiso 1 1 calc R . . . .
C35A C 0.8650(3) 0.51556(17) 0.91751(16) 0.0249(7) Uani 1 1 d . U . . .
H35A H 0.9356 0.5452 0.9345 0.030 Uiso 1 1 calc R . . . .
C34A C 0.7711(3) 0.51172(16) 0.95543(16) 0.0236(7) Uani 1 1 d . U . . .
H34A H 0.7763 0.5394 0.9979 0.028 Uiso 1 1 calc R . . . .
C26A C 0.6740(3) 0.52059(16) 0.75398(16) 0.0196(6) Uani 1 1 d . U . . .
H26A H 0.6755 0.5264 0.7982 0.023 Uiso 1 1 calc R . . . .
C42 C -0.1184(3) 0.24636(16) 0.34927(15) 0.0209(7) Uani 1 1 d . U . . .
H42A H -0.0406 0.2731 0.3669 0.025 Uiso 1 1 calc R . . . .
H42B H -0.1841 0.2761 0.3601 0.025 Uiso 1 1 calc R . . . .
C36A C 0.8563(3) 0.47638(16) 0.85508(16) 0.0210(7) Uani 1 1 d . U . . .
H36A H 0.9203 0.4802 0.8293 0.025 Uiso 1 1 calc R . . . .
C19A C 0.8984(3) 0.38086(15) 0.73059(15) 0.0183(6) Uani 1 1 d . U . . .
C13 C -0.3858(3) 0.30282(15) 0.24814(15) 0.0176(6) Uani 1 1 d . U . . .
C24A C 0.9553(3) 0.40394(17) 0.68546(16) 0.0227(7) Uani 1 1 d . U . . .
H24A H 0.9119 0.4268 0.6609 0.027 Uiso 1 1 calc R . . . .
C41A C 0.4261(3) 0.31562(17) 0.75797(16) 0.0205(7) Uani 1 1 d . U . . .
H41A H 0.4233 0.3145 0.8005 0.025 Uiso 1 1 calc R . . . .
C38A C 0.4125(3) 0.28347(17) 0.64910(16) 0.0203(6) Uani 1 1 d . U . . .
H38A H 0.3987 0.2572 0.6062 0.024 Uiso 1 1 calc R . . . .
C33A C 0.6698(3) 0.46700(16) 0.93073(16) 0.0213(7) Uani 1 1 d . U . . .
H33A H 0.6056 0.4638 0.9566 0.026 Uiso 1 1 calc R . . . .
C24 C -0.0369(3) 0.27333(17) 0.01109(15) 0.0214(7) Uani 1 1 d . U . . .
H24 H 0.0215 0.2420 0.0094 0.026 Uiso 1 1 calc R . . . .
C1 C -0.2189(3) 0.41272(15) 0.31596(14) 0.0172(6) Uani 1 1 d . U . . .
C3 C -0.0980(3) 0.46725(17) 0.41483(16) 0.0245(7) Uani 1 1 d . U . . .
H3 H -0.0264 0.4706 0.4415 0.029 Uiso 1 1 calc R . . . .
C30A C 0.6980(3) 0.45262(16) 0.64877(15) 0.0211(7) Uani 1 1 d . U . . .
H30A H 0.7145 0.4112 0.6206 0.025 Uiso 1 1 calc R . . . .
C37A C 0.3953(3) 0.25986(17) 0.70241(16) 0.0210(7) Uani 1 1 d . U . . .
H37A H 0.3683 0.2152 0.7016 0.025 Uiso 1 1 calc R . . . .
C32 C -0.3868(3) 0.18158(18) 0.04473(15) 0.0238(7) Uani 1 1 d . U . . .
H32 H -0.3822 0.2215 0.0319 0.029 Uiso 1 1 calc R . . . .
C1A C 0.8037(3) 0.18874(17) 0.60110(16) 0.0220(7) Uani 1 1 d . U . . .
C20A C 0.9647(3) 0.34942(16) 0.76736(16) 0.0211(7) Uani 1 1 d . U . . .
H20A H 0.9273 0.3347 0.7993 0.025 Uiso 1 1 calc R . . . .
C38 C 0.0384(3) 0.38730(17) 0.24131(16) 0.0219(7) Uani 1 1 d . U . . .
H38 H 0.0078 0.4275 0.2645 0.026 Uiso 1 1 calc R . . . .
C27A C 0.6438(3) 0.57277(17) 0.72958(17) 0.0234(7) Uani 1 1 d . U . . .
H27A H 0.6237 0.6137 0.7572 0.028 Uiso 1 1 calc R . . . .
C2A C 0.9157(3) 0.22076(17) 0.62859(15) 0.0221(7) Uani 1 1 d . U . . .
H2A H 0.9217 0.2666 0.6528 0.027 Uiso 1 1 calc R . . . .
C45A C 0.8438(3) 0.18347(17) 0.85585(16) 0.0235(7) Uani 1 1 d . U . . .
H45C H 0.8672 0.1548 0.8827 0.028 Uiso 1 1 calc R . . . .
H45D H 0.9118 0.2183 0.8599 0.028 Uiso 1 1 calc R . . . .
C23 C -0.0252(3) 0.31982(17) -0.02360(16) 0.0237(7) Uani 1 1 d . U . . .
H23 H 0.0425 0.3210 -0.0477 0.028 Uiso 1 1 calc R . . . .
C5 C -0.2867(3) 0.50810(16) 0.39218(16) 0.0229(7) Uani 1 1 d . U . . .
H5 H -0.3466 0.5383 0.4047 0.028 Uiso 1 1 calc R . . . .
C31 C -0.2871(3) 0.16617(16) 0.07728(15) 0.0200(6) Uani 1 1 d . U . . .
C42A C 0.7889(3) 0.18222(16) 0.74587(15) 0.0192(6) Uani 1 1 d . U . . .
H42C H 0.7687 0.1515 0.7028 0.023 Uiso 1 1 calc R . . . .
H42D H 0.8598 0.2130 0.7439 0.023 Uiso 1 1 calc R . . . .
C39A C 0.4538(3) 0.35292(16) 0.67043(16) 0.0192(6) Uani 1 1 d . U . . .
H39A H 0.4730 0.3811 0.6445 0.023 Uiso 1 1 calc R . . . .
C9 C -0.4408(3) 0.44059(19) 0.12518(17) 0.0290(8) Uani 1 1 d . U . . .
H9 H -0.5192 0.4346 0.1038 0.035 Uiso 1 1 calc R . . . .
C7 C -0.2941(3) 0.40419(16) 0.19119(15) 0.0200(6) Uani 1 1 d . U . . .
C37 C 0.0911(3) 0.34064(18) 0.26767(16) 0.0234(7) Uani 1 1 d . U . . .
H37 H 0.1011 0.3435 0.3114 0.028 Uiso 1 1 calc R . . . .
C19 C -0.1341(3) 0.27258(16) 0.04836(15) 0.0194(6) Uani 1 1 d . U . . .
C29A C 0.6701(3) 0.50558(18) 0.62514(17) 0.0248(7) Uani 1 1 d . U . . .
H29A H 0.6697 0.5004 0.5811 0.030 Uiso 1 1 calc R . . . .
C2 C -0.1178(3) 0.41625(16) 0.35793(15) 0.0207(7) Uani 1 1 d . U . . .
H2 H -0.0619 0.3834 0.3474 0.025 Uiso 1 1 calc R . . . .
C15 C -0.5517(3) 0.21766(18) 0.20156(18) 0.0264(7) Uani 1 1 d . U . . .
H15 H -0.5949 0.1873 0.1651 0.032 Uiso 1 1 calc R . . . .
C16 C -0.5910(3) 0.22257(18) 0.26102(18) 0.0275(7) Uani 1 1 d . U . . .
H16 H -0.6602 0.1952 0.2654 0.033 Uiso 1 1 calc R . . . .
C46 C -0.2535(3) 0.15452(18) 0.36143(16) 0.0261(7) Uani 1 1 d . U . . .
H46A H -0.3145 0.1871 0.3730 0.031 Uiso 1 1 calc R . . . .
H46B H -0.2626 0.1230 0.3874 0.031 Uiso 1 1 calc R . . . .
C14 C -0.4498(3) 0.25679(17) 0.19522(16) 0.0223(7) Uani 1 1 d . U . . .
H14 H -0.4229 0.2524 0.1544 0.027 Uiso 1 1 calc R . . . .
C12A C 0.5324(4) 0.15488(18) 0.49746(17) 0.0300(8) Uani 1 1 d . U . . .
H12A H 0.5755 0.1818 0.4761 0.036 Uiso 1 1 calc R . . . .
C7A C 0.5543(3) 0.16870(16) 0.56294(15) 0.0207(7) Uani 1 1 d . U . . .
C36 C -0.2945(3) 0.10534(17) 0.09284(16) 0.0234(7) Uani 1 1 d . U . . .
H36 H -0.2258 0.0927 0.1126 0.028 Uiso 1 1 calc R . . . .
C39 C 0.0388(3) 0.36421(17) 0.17399(16) 0.0224(7) Uani 1 1 d . U . . .
H39 H 0.0074 0.3855 0.1445 0.027 Uiso 1 1 calc R . . . .
C40A C 0.4611(3) 0.37250(17) 0.73783(16) 0.0201(6) Uani 1 1 d . U . . .
H40A H 0.4855 0.4164 0.7647 0.024 Uiso 1 1 calc R . . . .
O3A O 0.5724(3) 0.60987(18) 1.03639(19) 0.0622(10) Uani 1 1 d . U . . .
C14A C 0.5901(3) 0.31161(16) 0.53147(15) 0.0197(6) Uani 1 1 d . U . . .
H14A H 0.5122 0.3009 0.5434 0.024 Uiso 1 1 calc R . . . .
C26 C -0.0716(3) 0.11836(17) 0.00165(16) 0.0244(7) Uani 1 1 d . U . . .
H26 H -0.1453 0.1239 -0.0194 0.029 Uiso 1 1 calc R . . . .
C32A C 0.6615(3) 0.42675(16) 0.86826(15) 0.0185(6) Uani 1 1 d . U . . .
H32A H 0.5920 0.3961 0.8520 0.022 Uiso 1 1 calc R . . . .
C20 C -0.2199(3) 0.31831(17) 0.04915(15) 0.0226(7) Uani 1 1 d . U . . .
H20 H -0.2857 0.3190 0.0748 0.027 Uiso 1 1 calc R . . . .
C21A C 1.0851(3) 0.33933(18) 0.75793(18) 0.0275(7) Uani 1 1 d . U . . .
H21A H 1.1294 0.3174 0.7830 0.033 Uiso 1 1 calc R . . . .
C16A C 0.7164(3) 0.36928(17) 0.47527(15) 0.0237(7) Uani 1 1 d . U . . .
H16A H 0.7255 0.3981 0.4489 0.028 Uiso 1 1 calc R . . . .
C48A C 0.4609(3) 0.09541(18) 0.83471(18) 0.0304(8) Uani 1 1 d . U . . .
H48D H 0.4190 0.0677 0.7947 0.046 Uiso 1 1 calc GR . . . .
H48E H 0.4080 0.1284 0.8566 0.046 Uiso 1 1 calc GR . . . .
H48F H 0.4816 0.0667 0.8614 0.046 Uiso 1 1 calc GR . . . .
C12 C -0.2129(3) 0.45680(17) 0.18732(16) 0.0257(7) Uani 1 1 d . U . . .
H12 H -0.1344 0.4631 0.2086 0.031 Uiso 1 1 calc R . . . .
C8 C -0.4092(3) 0.39717(18) 0.16042(16) 0.0248(7) Uani 1 1 d . U . . .
H8 H -0.4670 0.3625 0.1634 0.030 Uiso 1 1 calc R . . . .
C4 C -0.1827(3) 0.51318(17) 0.43258(16) 0.0257(7) Uani 1 1 d . U . . .
H4 H -0.1703 0.5476 0.4716 0.031 Uiso 1 1 calc R . . . .
C6 C -0.3031(3) 0.45977(16) 0.33446(16) 0.0210(7) Uani 1 1 d . U . . .
H6 H -0.3725 0.4583 0.3068 0.025 Uiso 1 1 calc R . . . .
C30 C 0.0625(3) 0.14329(17) 0.09590(16) 0.0224(7) Uani 1 1 d . U . . .
H30 H 0.0820 0.1662 0.1394 0.027 Uiso 1 1 calc R . . . .
C47 C -0.4069(3) 0.08480(18) 0.2833(2) 0.0323(8) Uani 1 1 d . U . . .
H47A H -0.4260 0.0605 0.2385 0.048 Uiso 1 1 calc GR . . . .
H47B H -0.4616 0.1201 0.2959 0.048 Uiso 1 1 calc GR . . . .
H47C H -0.4171 0.0535 0.3088 0.048 Uiso 1 1 calc GR . . . .
C33 C -0.4936(3) 0.13846(19) 0.03092(17) 0.0301(8) Uani 1 1 d . U . . .
H33 H -0.5613 0.1493 0.0088 0.036 Uiso 1 1 calc R . . . .
C21 C -0.2101(3) 0.36273(17) 0.01291(16) 0.0253(7) Uani 1 1 d . U . . .
H21 H -0.2707 0.3924 0.0126 0.030 Uiso 1 1 calc R . . . .
C22A C 1.1396(3) 0.36122(19) 0.71213(19) 0.0313(8) Uani 1 1 d . U . . .
H22A H 1.2215 0.3539 0.7053 0.038 Uiso 1 1 calc R . . . .
C11 C -0.2448(4) 0.50043(18) 0.15280(17) 0.0302(8) Uani 1 1 d . U . . .
H11 H -0.1882 0.5361 0.1508 0.036 Uiso 1 1 calc R . . . .
C46A C 0.6346(3) 0.17338(17) 0.88411(16) 0.0251(7) Uani 1 1 d . U . . .
H46C H 0.5755 0.2020 0.9075 0.030 Uiso 1 1 calc R . . . .
H46D H 0.6590 0.1433 0.9093 0.030 Uiso 1 1 calc R . . . .
C28A C 0.6431(3) 0.56517(17) 0.66526(17) 0.0237(7) Uani 1 1 d . U . . .
H28A H 0.6239 0.6011 0.6489 0.028 Uiso 1 1 calc R . . . .
C48 C 0.0950(3) 0.07549(19) 0.30654(19) 0.0311(8) Uani 1 1 d . U . . .
H48A H 0.0858 0.0454 0.3333 0.047 Uiso 1 1 calc GR . . . .
H48B H 0.1639 0.1091 0.3240 0.047 Uiso 1 1 calc GR . . . .
H48C H 0.1091 0.0493 0.2637 0.047 Uiso 1 1 calc GR . . . .
O2A O 0.5837(4) 0.7236(2) 1.10451(18) 0.0800(13) Uani 1 1 d . U . . .
C10 C -0.3589(4) 0.49206(18) 0.12124(17) 0.0291(8) Uani 1 1 d . U . . .
H10 H -0.3804 0.5214 0.0972 0.035 Uiso 1 1 calc R . . . .
C41 C 0.1266(3) 0.28837(18) 0.21687(16) 0.0234(7) Uani 1 1 d . U . . .
H41 H 0.1647 0.2502 0.2206 0.028 Uiso 1 1 calc R . . . .
C15A C 0.6022(3) 0.35195(18) 0.49168(16) 0.0237(7) Uani 1 1 d . U . . .
H15A H 0.5329 0.3678 0.4756 0.028 Uiso 1 1 calc R . . . .
C34 C -0.5012(4) 0.0804(2) 0.04925(18) 0.0342(8) Uani 1 1 d . U . . .
H34 H -0.5747 0.0519 0.0410 0.041 Uiso 1 1 calc R . . . .
C3A C 1.0191(3) 0.18669(19) 0.62124(18) 0.0304(8) Uani 1 1 d . U . . .
H3A H 1.0949 0.2096 0.6403 0.036 Uiso 1 1 calc R . . . .
C45 C -0.0345(3) 0.14942(18) 0.37103(17) 0.0271(8) Uani 1 1 d . U . . .
H45A H -0.0465 0.1177 0.3967 0.033 Uiso 1 1 calc R . . . .
H45B H 0.0402 0.1791 0.3891 0.033 Uiso 1 1 calc R . . . .
C35 C -0.4012(4) 0.06358(19) 0.07966(18) 0.0314(8) Uani 1 1 d . U . . .
H35 H -0.4059 0.0231 0.0916 0.038 Uiso 1 1 calc R . . . .
C1T C 0.1963(3) 0.28131(19) 0.49741(16) 0.0284(8) Uani 1 1 d . U . . .
C8A C 0.4922(3) 0.12660(17) 0.59189(17) 0.0268(7) Uani 1 1 d . U . . .
H8A H 0.5067 0.1342 0.6362 0.032 Uiso 1 1 calc R . . . .
C22 C -0.1120(3) 0.36403(17) -0.02289(16) 0.0253(7) Uani 1 1 d . U . . .
H22 H -0.1046 0.3953 -0.0469 0.030 Uiso 1 1 calc R . . . .
C29 C 0.1396(3) 0.09854(19) 0.06326(18) 0.0294(8) Uani 1 1 d . U . . .
H29 H 0.2108 0.0907 0.0849 0.035 Uiso 1 1 calc R . . . .
C47A C 0.9415(3) 0.11369(18) 0.76918(19) 0.0299(8) Uani 1 1 d . U . . .
H47D H 0.9658 0.0856 0.7958 0.045 Uiso 1 1 calc GR . . . .
H47E H 1.0041 0.1509 0.7742 0.045 Uiso 1 1 calc GR . . . .
H47F H 0.9310 0.0866 0.7248 0.045 Uiso 1 1 calc GR . . . .
C40 C 0.0949(3) 0.30363(17) 0.15986(16) 0.0229(7) Uani 1 1 d . U . . .
H40 H 0.1090 0.2774 0.1187 0.027 Uiso 1 1 calc R . . . .
C11A C 0.4495(4) 0.10301(19) 0.46325(18) 0.0376(9) Uani 1 1 d . U . . .
H11A H 0.4346 0.0950 0.4189 0.045 Uiso 1 1 calc R . . . .
C23A C 1.0758(3) 0.39378(19) 0.67600(18) 0.0289(8) Uani 1 1 d . U . . .
H23A H 1.1142 0.4092 0.6447 0.035 Uiso 1 1 calc R . . . .
C1AT C 0.6730(4) 0.7040(2) 0.9982(2) 0.0337(8) Uani 1 1 d . U . . .
C9A C 0.4098(4) 0.07387(18) 0.55789(19) 0.0331(8) Uani 1 1 d . U . . .
H9A H 0.3687 0.0457 0.5787 0.040 Uiso 1 1 calc R . . . .
C6A C 0.7971(4) 0.12150(19) 0.5666(2) 0.0388(10) Uani 1 1 d . U . . .
H6A H 0.7213 0.0984 0.5477 0.047 Uiso 1 1 calc R . . . .
C27 C 0.0059(4) 0.07452(18) -0.03114(18) 0.0293(8) Uani 1 1 d . U . . .
H27 H -0.0140 0.0508 -0.0744 0.035 Uiso 1 1 calc R . . . .
C10A C 0.3879(4) 0.06265(19) 0.49368(19) 0.0368(9) Uani 1 1 d . U . . .
H10A H 0.3305 0.0271 0.4702 0.044 Uiso 1 1 calc R . . . .
C28 C 0.1137(3) 0.06546(18) -0.00009(18) 0.0294(8) Uani 1 1 d . U . . .
H28 H 0.1687 0.0367 -0.0225 0.035 Uiso 1 1 calc R . . . .
C4A C 1.0129(4) 0.1200(2) 0.5867(2) 0.0432(10) Uani 1 1 d . U . . .
H4A H 1.0835 0.0967 0.5817 0.052 Uiso 1 1 calc R . . . .
C5A C 0.9010(4) 0.0876(2) 0.5593(3) 0.0548(14) Uani 1 1 d . U . . .
H5A H 0.8952 0.0417 0.5352 0.066 Uiso 1 1 calc R . . . .
Cl2 Cl -0.2013(4) -0.0292(2) 0.3288(3) 0.0367(10) Uani 0.73(3) 1 d D U P A 1
O0AA O 1.2242(8) 0.1883(5) 0.7801(5) 0.058(3) Uiso 0.406(11) 1 d . U P B 2
Cl3 Cl -0.174(3) -0.0116(16) 0.3468(15) 0.071(5) Uani 0.27(3) 1 d D U P A 2
O1AA O 1.245(3) 0.149(2) 0.740(2) 0.058(14) Uiso 0.094(11) 1 d . U P B 1

loop_
_atom_site_aniso_label
_atom_site_aniso_U_11
_atom_site_aniso_U_22
_atom_site_aniso_U_33
_atom_site_aniso_U_23
_atom_site_aniso_U_13
_atom_site_aniso_U_12
Ru1 0.01466(12) 0.01606(12) 0.01399(12) 0.00602(10) 0.00067(9) 0.00123(9)
Ru1A 0.01269(12) 0.01394(12) 0.01462(12) 0.00476(9) 0.00113(9) 0.00122(9)
Co1 0.0308(3) 0.0194(2) 0.0323(3) 0.0122(2) 0.0088(2) 0.00687(19)
Co1A 0.0353(3) 0.0157(2) 0.0214(2) 0.00686(18) 0.0035(2) 0.00382(19)
P1A 0.0173(4) 0.0151(4) 0.0165(4) 0.0042(3) 0.0027(3) 0.0019(3)
P3A 0.0183(4) 0.0135(4) 0.0149(4) 0.0048(3) 0.0017(3) 0.0012(3)
P3 0.0181(4) 0.0162(4) 0.0151(4) 0.0061(3) 0.0019(3) 0.0032(3)
P2 0.0181(4) 0.0177(4) 0.0154(4) 0.0062(3) 0.0011(3) 0.0035(3)
P2A 0.0137(4) 0.0133(4) 0.0161(4) 0.0047(3) 0.0011(3) 0.0018(3)
P1 0.0185(4) 0.0148(4) 0.0150(4) 0.0051(3) 0.0005(3) 0.0027(3)
S1 0.0195(4) 0.0307(4) 0.0191(4) 0.0072(3) -0.0005(3) 0.0036(3)
Cl1A 0.0394(5) 0.0231(4) 0.0238(4) 0.0007(3) 0.0020(4) -0.0013(4)
Cl1 0.0360(5) 0.0270(4) 0.0347(5) 0.0048(4) 0.0046(4) 0.0088(4)
Cl2A 0.0607(7) 0.0338(5) 0.0411(6) 0.0248(4) 0.0078(5) 0.0137(5)
S1A 0.0374(5) 0.0458(6) 0.0364(5) 0.0187(5) 0.0198(4) 0.0161(5)
F1 0.0552(15) 0.0367(13) 0.0365(13) 0.0127(10) -0.0047(11) 0.0188(11)
F2 0.0647(16) 0.0353(12) 0.0181(10) 0.0046(9) -0.0051(10) 0.0097(11)
O1 0.0234(13) 0.0412(16) 0.0375(15) 0.0134(13) -0.0045(11) -0.0035(11)
F3 0.0425(13) 0.0564(15) 0.0299(12) 0.0162(11) 0.0066(10) -0.0081(11)
O2 0.0277(13) 0.0350(14) 0.0220(12) 0.0037(11) 0.0040(10) 0.0064(11)
F3A 0.0404(14) 0.0535(16) 0.0666(17) 0.0362(14) 0.0052(12) 0.0136(12)
F1A 0.0567(16) 0.0576(16) 0.0400(14) 0.0239(12) 0.0234(12) 0.0246(13)
O3 0.0263(13) 0.0325(14) 0.0254(13) 0.0067(11) -0.0042(10) 0.0069(11)
N2B 0.0257(14) 0.0206(14) 0.0280(15) 0.0130(12) 0.0096(12) 0.0063(11)
N2A 0.0296(15) 0.0196(13) 0.0206(14) 0.0094(11) 0.0045(12) 0.0023(11)
F2A 0.0560(17) 0.0371(14) 0.093(2) 0.0304(15) 0.0084(15) -0.0072(12)
N1B 0.0257(14) 0.0228(14) 0.0255(14) 0.0118(12) 0.0042(12) 0.0111(11)
N1A 0.0259(14) 0.0166(13) 0.0211(14) 0.0085(11) 0.0026(11) 0.0072(11)
N3A 0.0304(15) 0.0164(13) 0.0181(13) 0.0074(11) 0.0009(11) 0.0048(11)
N3B 0.0343(16) 0.0245(15) 0.0211(14) 0.0114(12) 0.0082(12) 0.0102(12)
O1A 0.0434(17) 0.080(2) 0.0444(18) 0.0285(18) 0.0118(14) 0.0177(16)
C31A 0.0238(15) 0.0132(14) 0.0171(14) 0.0068(12) 0.0000(12) 0.0042(12)
C25 0.0238(16) 0.0196(15) 0.0222(16) 0.0115(13) 0.0057(13) 0.0061(13)
C44A 0.0267(17) 0.0143(14) 0.0162(15) 0.0057(12) -0.0003(13) 0.0017(12)
C44 0.0215(16) 0.0211(16) 0.0218(16) 0.0080(13) 0.0039(13) 0.0064(13)
C25A 0.0121(14) 0.0164(14) 0.0236(15) 0.0090(12) 0.0017(12) 0.0024(11)
C18A 0.0200(15) 0.0240(16) 0.0157(15) 0.0051(13) 0.0002(12) 0.0024(13)
C43A 0.0217(16) 0.0174(15) 0.0197(15) 0.0068(12) 0.0033(13) -0.0003(12)
C13A 0.0200(15) 0.0160(15) 0.0176(15) 0.0035(12) 0.0028(12) 0.0018(12)
C17A 0.0247(16) 0.0243(17) 0.0206(16) 0.0074(14) 0.0046(13) 0.0004(13)
C43 0.0200(15) 0.0195(15) 0.0249(16) 0.0113(13) 0.0042(13) 0.0028(12)
C18 0.0211(15) 0.0171(15) 0.0226(16) 0.0056(13) 0.0025(13) 0.0064(12)
C17 0.0239(16) 0.0221(16) 0.0307(18) 0.0117(14) 0.0082(14) 0.0050(13)
C35A 0.0316(18) 0.0186(16) 0.0239(17) 0.0061(13) -0.0031(14) 0.0018(14)
C34A 0.0335(18) 0.0190(16) 0.0176(15) 0.0037(13) -0.0025(13) 0.0074(13)
C26A 0.0189(15) 0.0185(15) 0.0214(16) 0.0053(12) 0.0037(13) 0.0028(12)
C42 0.0287(17) 0.0196(15) 0.0167(15) 0.0083(12) 0.0019(13) 0.0052(13)
C36A 0.0222(16) 0.0188(15) 0.0223(16) 0.0068(13) 0.0009(13) 0.0009(13)
C19A 0.0160(14) 0.0155(15) 0.0217(15) 0.0025(12) 0.0019(12) -0.0001(12)
C13 0.0172(14) 0.0163(14) 0.0211(15) 0.0073(12) 0.0032(12) 0.0047(12)
C24A 0.0204(15) 0.0219(16) 0.0270(17) 0.0091(14) 0.0014(13) 0.0015(13)
C41A 0.0161(15) 0.0253(16) 0.0217(16) 0.0084(13) 0.0048(12) 0.0027(12)
C38A 0.0139(14) 0.0270(16) 0.0202(15) 0.0067(13) 0.0011(12) 0.0034(12)
C33A 0.0248(16) 0.0200(16) 0.0215(16) 0.0078(13) 0.0035(13) 0.0096(13)
C24 0.0243(16) 0.0210(16) 0.0192(16) 0.0068(13) 0.0000(13) 0.0007(13)
C1 0.0211(15) 0.0174(15) 0.0127(14) 0.0041(12) 0.0022(12) 0.0004(12)
C3 0.0289(18) 0.0238(17) 0.0204(16) 0.0080(13) -0.0026(14) -0.0024(14)
C30A 0.0242(16) 0.0188(15) 0.0199(15) 0.0059(13) -0.0016(13) 0.0010(13)
C37A 0.0142(14) 0.0236(16) 0.0258(16) 0.0090(13) 0.0003(12) -0.0007(12)
C32 0.0239(16) 0.0270(17) 0.0182(16) 0.0019(13) 0.0029(13) 0.0047(13)
C1A 0.0249(16) 0.0228(16) 0.0211(16) 0.0094(13) 0.0057(13) 0.0050(13)
C20A 0.0198(15) 0.0195(16) 0.0252(17) 0.0086(13) 0.0007(13) 0.0010(12)
C38 0.0220(16) 0.0237(16) 0.0195(16) 0.0075(13) -0.0003(13) -0.0056(13)
C27A 0.0202(16) 0.0209(16) 0.0312(18) 0.0085(14) 0.0065(14) 0.0080(13)
C2A 0.0260(16) 0.0232(16) 0.0184(16) 0.0069(13) 0.0023(13) 0.0067(13)
C45A 0.0314(18) 0.0189(16) 0.0219(16) 0.0088(13) -0.0019(13) 0.0042(13)
C23 0.0260(17) 0.0256(17) 0.0191(16) 0.0085(14) -0.0011(13) -0.0059(14)
C5 0.0326(18) 0.0179(16) 0.0200(16) 0.0059(13) 0.0086(14) 0.0062(13)
C31 0.0222(15) 0.0225(16) 0.0152(15) 0.0040(12) 0.0058(12) 0.0034(12)
C42A 0.0230(16) 0.0173(15) 0.0195(15) 0.0084(13) 0.0030(13) 0.0036(12)
C39A 0.0129(14) 0.0244(16) 0.0241(16) 0.0113(13) 0.0016(12) 0.0075(12)
C9 0.0319(19) 0.037(2) 0.0239(17) 0.0137(15) 0.0047(15) 0.0189(15)
C7 0.0261(16) 0.0190(15) 0.0159(15) 0.0048(12) 0.0038(13) 0.0080(13)
C37 0.0154(15) 0.0319(18) 0.0229(16) 0.0111(14) -0.0046(12) -0.0060(13)
C19 0.0224(15) 0.0213(16) 0.0139(14) 0.0045(12) -0.0017(12) 0.0017(12)
C29A 0.0259(17) 0.0296(18) 0.0225(17) 0.0130(14) -0.0004(14) 0.0057(14)
C2 0.0266(16) 0.0197(15) 0.0166(15) 0.0069(12) 0.0011(13) 0.0022(13)
C15 0.0195(16) 0.0234(17) 0.0332(19) 0.0035(14) -0.0005(14) 0.0024(13)
C16 0.0179(16) 0.0269(18) 0.040(2) 0.0119(15) 0.0038(14) 0.0048(14)
C46 0.0336(18) 0.0251(17) 0.0255(17) 0.0130(14) 0.0124(14) 0.0098(14)
C14 0.0222(16) 0.0229(16) 0.0210(16) 0.0041(13) 0.0003(13) 0.0069(13)
C12A 0.045(2) 0.0228(17) 0.0190(16) 0.0028(13) 0.0027(15) -0.0045(16)
C7A 0.0225(16) 0.0199(15) 0.0175(15) 0.0028(12) -0.0006(12) -0.0003(13)
C36 0.0263(17) 0.0230(16) 0.0203(16) 0.0054(13) 0.0028(13) 0.0003(13)
C39 0.0216(16) 0.0253(16) 0.0216(16) 0.0114(13) 0.0003(13) -0.0060(13)
C40A 0.0144(14) 0.0217(16) 0.0249(16) 0.0067(13) 0.0031(12) 0.0058(12)
O3A 0.060(2) 0.059(2) 0.080(3) 0.0445(19) 0.0040(19) -0.0107(17)
C14A 0.0182(15) 0.0227(16) 0.0169(15) 0.0041(13) 0.0014(12) 0.0004(12)
C26 0.0298(18) 0.0240(17) 0.0209(16) 0.0077(13) 0.0038(14) 0.0052(14)
C32A 0.0206(15) 0.0165(15) 0.0208(15) 0.0080(12) 0.0020(12) 0.0061(12)
C20 0.0285(17) 0.0236(16) 0.0153(15) 0.0042(13) -0.0001(13) 0.0055(14)
C21A 0.0217(16) 0.0274(18) 0.0314(19) 0.0051(15) -0.0028(14) 0.0064(14)
C16A 0.0310(17) 0.0240(17) 0.0167(16) 0.0068(13) 0.0016(13) 0.0016(14)
C48A 0.036(2) 0.0249(18) 0.033(2) 0.0132(16) 0.0096(16) -0.0039(15)
C12 0.0337(19) 0.0192(16) 0.0234(17) 0.0056(13) -0.0016(14) 0.0021(14)
C8 0.0300(18) 0.0274(18) 0.0212(16) 0.0109(14) 0.0050(14) 0.0117(14)
C4 0.0393(19) 0.0184(16) 0.0175(16) 0.0031(13) 0.0022(14) 0.0000(14)
C6 0.0235(16) 0.0218(16) 0.0204(16) 0.0097(13) 0.0035(13) 0.0030(13)
C30 0.0267(17) 0.0213(16) 0.0210(16) 0.0081(13) 0.0049(13) 0.0042(13)
C47 0.0293(18) 0.0211(17) 0.051(2) 0.0156(17) 0.0127(17) 0.0042(14)
C33 0.0263(18) 0.036(2) 0.0227(18) 0.0006(15) -0.0015(14) 0.0020(15)
C21 0.0366(19) 0.0179(16) 0.0205(16) 0.0033(13) -0.0008(14) 0.0072(14)
C22A 0.0175(16) 0.036(2) 0.038(2) 0.0067(17) 0.0033(15) 0.0040(15)
C11 0.045(2) 0.0206(17) 0.0267(18) 0.0098(15) 0.0019(16) 0.0054(15)
C46A 0.0381(19) 0.0214(16) 0.0199(16) 0.0113(13) 0.0066(14) 0.0049(14)
C28A 0.0222(16) 0.0189(16) 0.0333(18) 0.0132(14) -0.0007(14) 0.0017(13)
C48 0.0319(19) 0.0277(19) 0.040(2) 0.0161(17) 0.0045(16) 0.0141(15)
O2A 0.104(3) 0.097(3) 0.057(2) 0.027(2) 0.044(2) 0.067(3)
C10 0.041(2) 0.0291(18) 0.0228(17) 0.0132(15) 0.0060(15) 0.0158(15)
C41 0.0139(15) 0.0303(18) 0.0288(17) 0.0135(14) 0.0018(13) -0.0003(13)
C15A 0.0237(16) 0.0303(18) 0.0185(16) 0.0100(14) -0.0024(13) 0.0036(14)
C34 0.0307(19) 0.0319(19) 0.031(2) -0.0028(16) 0.0041(16) -0.0065(15)
C3A 0.0259(18) 0.0354(19) 0.032(2) 0.0111(16) 0.0046(15) 0.0098(15)
C45 0.0322(18) 0.0300(18) 0.0253(17) 0.0151(15) 0.0044(14) 0.0118(15)
C35 0.039(2) 0.0253(18) 0.0270(19) 0.0029(15) 0.0061(16) -0.0037(15)
C1T 0.0362(19) 0.0301(18) 0.0186(16) 0.0056(14) -0.0002(14) 0.0082(15)
C8A 0.0351(19) 0.0203(16) 0.0217(17) 0.0020(13) 0.0024(14) -0.0035(14)
C22 0.0371(19) 0.0197(16) 0.0177(16) 0.0062(13) -0.0058(14) -0.0020(14)
C29 0.0278(18) 0.0325(19) 0.0338(19) 0.0158(16) 0.0059(15) 0.0124(15)
C47A 0.0314(19) 0.0272(18) 0.037(2) 0.0147(16) 0.0071(16) 0.0145(15)
C40 0.0179(15) 0.0280(17) 0.0234(16) 0.0091(14) 0.0031(13) -0.0014(13)
C11A 0.059(3) 0.0269(19) 0.0202(18) -0.0001(15) -0.0058(17) -0.0048(18)
C23A 0.0220(17) 0.0312(19) 0.034(2) 0.0104(16) 0.0078(15) 0.0003(14)
C1AT 0.0330(19) 0.0329(19) 0.043(2) 0.0196(17) 0.0151(16) 0.0103(15)
C9A 0.038(2) 0.0214(17) 0.035(2) 0.0030(15) 0.0066(16) -0.0086(15)
C6A 0.0284(19) 0.0215(18) 0.061(3) 0.0027(17) 0.0059(18) 0.0046(15)
C27 0.039(2) 0.0240(18) 0.0250(17) 0.0044(14) 0.0088(15) 0.0087(15)
C10A 0.043(2) 0.0231(18) 0.037(2) -0.0001(16) -0.0060(17) -0.0072(16)
C28 0.0340(19) 0.0258(18) 0.0322(19) 0.0102(15) 0.0119(15) 0.0134(15)
C4A 0.033(2) 0.035(2) 0.063(3) 0.013(2) 0.0075(19) 0.0178(17)
C5A 0.040(2) 0.021(2) 0.094(4) -0.002(2) 0.011(2) 0.0103(17)
Cl2 0.0472(15) 0.0268(13) 0.0464(18) 0.0243(12) 0.0139(12) 0.0082(9)
Cl3 0.101(11) 0.050(8) 0.087(8) 0.047(8) 0.054(8) 0.032(8)

loop_
_atom_type_symbol
_atom_type_description
_atom_type_scat_dispersion_real
_atom_type_scat_dispersion_imag
_atom_type_scat_source
C C 0.0033 0.0016 'International Tables Vol C Tables 4.2.6.8 and 6.1.1.4'
H H 0.0000 0.0000 'International Tables Vol C Tables 4.2.6.8 and 6.1.1.4'
Cl Cl 0.1484 0.1585 'International Tables Vol C Tables 4.2.6.8 and 6.1.1.4'
Co Co 0.3494 0.9721 'International Tables Vol C Tables 4.2.6.8 and 6.1.1.4'
F F 0.0171 0.0103 'International Tables Vol C Tables 4.2.6.8 and 6.1.1.4'
N N 0.0061 0.0033 'International Tables Vol C Tables 4.2.6.8 and 6.1.1.4'
Ru Ru -1.2594 0.8363 'International Tables Vol C Tables 4.2.6.8 and 6.1.1.4'
P P 0.1023 0.0942 'International Tables Vol C Tables 4.2.6.8 and 6.1.1.4'
S S 0.1246 0.1234 'International Tables Vol C Tables 4.2.6.8 and 6.1.1.4'
O O 0.0106 0.0060 'International Tables Vol C Tables 4.2.6.8 and 6.1.1.4'

loop_
_geom_angle_atom_site_label_1
_geom_angle_atom_site_label_2
_geom_angle_atom_site_label_3
_geom_angle
P3 Ru1 P2 99.73(3)
P3 Ru1 P1 92.77(3)
P1 Ru1 P2 103.62(3)
C38 Ru1 P3 125.80(8)
C38 Ru1 P2 132.89(9)
C38 Ru1 P1 87.17(9)
C38 Ru1 C37 36.58(12)
C38 Ru1 C41 61.21(13)
C37 Ru1 P3 95.00(9)
C37 Ru1 P2 142.82(9)
C37 Ru1 P1 109.57(10)
C39 Ru1 P3 155.95(9)
C39 Ru1 P2 95.82(9)
C39 Ru1 P1 101.29(9)
C39 Ru1 C38 37.25(12)
C39 Ru1 C37 62.00(12)
C39 Ru1 C41 61.82(12)
C39 Ru1 C40 36.82(12)
C41 Ru1 P3 95.87(9)
C41 Ru1 P2 107.27(9)
C41 Ru1 P1 145.91(10)
C41 Ru1 C37 36.89(13)
C40 Ru1 P3 127.62(9)
C40 Ru1 P2 82.84(9)
C40 Ru1 P1 137.91(9)
C40 Ru1 C38 61.15(13)
C40 Ru1 C37 61.36(12)
C40 Ru1 C41 36.72(12)
P3A Ru1A P1A 96.97(3)
P3A Ru1A P2A 97.10(3)
P2A Ru1A P1A 102.48(3)
C41A Ru1A P1A 144.78(9)
C41A Ru1A P3A 92.20(9)
C41A Ru1A P2A 110.04(9)
C41A Ru1A C38A 61.87(12)
C41A Ru1A C37A 37.40(12)
C38A Ru1A P1A 86.31(9)
C38A Ru1A P3A 128.44(9)
C38A Ru1A P2A 132.54(9)
C38A Ru1A C37A 36.71(12)
C37A Ru1A P1A 107.66(9)
C37A Ru1A P3A 95.47(9)
C37A Ru1A P2A 145.55(9)
C39A Ru1A P1A 101.88(9)
C39A Ru1A P3A 154.06(9)
C39A Ru1A P2A 96.06(9)
C39A Ru1A C41A 62.25(12)
C39A Ru1A C38A 37.01(12)
C39A Ru1A C37A 61.93(12)
C40A Ru1A P1A 139.13(9)
C40A Ru1A P3A 122.45(9)
C40A Ru1A P2A 84.35(9)
C40A Ru1A C41A 37.02(12)
C40A Ru1A C38A 61.77(12)
C40A Ru1A C37A 61.94(12)
C40A Ru1A C39A 37.35(12)
Cl1 Co1 Cl2 115.26(17)
Cl1 Co1 Cl3 126.7(10)
N2B Co1 Cl1 112.52(9)
N2B Co1 Cl2 108.81(15)
N2B Co1 Cl3 106.5(4)
N1B Co1 Cl1 111.69(9)
N1B Co1 N2B 91.26(11)
N1B Co1 Cl2 114.85(16)
N1B Co1 Cl3 102.0(13)
Cl1A Co1A Cl2A 121.58(4)
N2A Co1A Cl1A 112.79(9)
N2A Co1A Cl2A 107.57(8)
N2A Co1A N1A 91.92(11)
N1A Co1A Cl1A 106.20(8)
N1A Co1A Cl2A 112.87(8)
C13A P1A Ru1A 112.56(10)
C13A P1A C1A 101.64(15)
C1A P1A Ru1A 127.26(11)
C7A P1A Ru1A 110.77(11)
C7A P1A C13A 101.12(15)
C7A P1A C1A 99.97(15)
C44A P3A Ru1A 121.75(10)
C44A P3A C43A 95.42(15)
C44A P3A C42A 97.72(15)
C43A P3A Ru1A 111.93(10)
C42A P3A Ru1A 120.89(10)
C42A P3A C43A 105.15(15)
C44 P3 Ru1 113.67(11)
C44 P3 C43 104.74(15)
C43 P3 Ru1 123.07(10)
C42 P3 Ru1 118.57(11)
C42 P3 C44 96.54(15)
C42 P3 C43 95.86(16)
C25 P2 Ru1 116.29(11)
C31 P2 Ru1 126.99(10)
C31 P2 C25 97.06(15)
C19 P2 Ru1 107.32(11)
C19 P2 C25 100.57(14)
C19 P2 C31 105.24(15)
C31A P2A Ru1A 118.05(11)
C31A P2A C25A 99.54(14)
C25A P2A Ru1A 111.58(10)
C19A P2A Ru1A 121.77(10)
C19A P2A C31A 98.95(15)
C19A P2A C25A 103.78(14)
C13 P1 Ru1 119.44(10)
C13 P1 C1 100.84(14)
C13 P1 C7 103.63(15)
C1 P1 Ru1 114.92(10)
C1 P1 C7 97.94(14)
C7 P1 Ru1 116.82(11)
O1 S1 O2 115.69(16)
O1 S1 O3 115.14(16)
O1 S1 C1T 102.70(17)
O2 S1 C1T 103.26(16)
O3 S1 O2 114.15(15)
O3 S1 C1T 103.47(16)
O1A S1A O3A 113.2(2)
O1A S1A O2A 116.5(3)
O1A S1A C1AT 105.22(19)
O3A S1A C1AT 102.7(2)
O2A S1A O3A 114.4(3)
O2A S1A C1AT 102.7(2)
C43 N2B Co1 110.2(2)
C43 N2B C46 111.0(3)
C46 N2B Co1 108.8(2)
C47 N2B Co1 109.4(2)
C47 N2B C43 108.6(3)
C47 N2B C46 108.8(3)
C43A N2A Co1A 110.5(2)
C43A N2A C46A 111.2(2)
C48A N2A Co1A 111.5(2)
C48A N2A C43A 108.3(3)
C48A N2A C46A 108.1(3)
C46A N2A Co1A 107.2(2)
C44 N1B Co1 110.3(2)
C44 N1B C45 111.0(3)
C48 N1B Co1 110.9(2)
C48 N1B C44 108.9(3)
C48 N1B C45 107.7(3)
C45 N1B Co1 108.1(2)
C45A N1A Co1A 109.4(2)
C45A N1A C42A 110.7(2)
C42A N1A Co1A 108.9(2)
C47A N1A Co1A 110.8(2)
C47A N1A C45A 108.8(3)
C47A N1A C42A 108.3(3)
C45A N3A C44A 114.2(3)
C45A N3A C46A 117.2(3)
C46A N3A C44A 112.9(3)
C46 N3B C42 113.7(3)
C46 N3B C45 116.2(3)
C45 N3B C42 113.4(3)
C36A C31A P2A 118.7(2)
C32A C31A P2A 122.2(2)
C32A C31A C36A 118.5(3)
C26 C25 P2 117.9(2)
C30 C25 P2 123.5(3)
C30 C25 C26 118.4(3)
P3A C44A H44C 109.9
P3A C44A H44D 109.9
N3A C44A P3A 108.9(2)
N3A C44A H44C 109.9
N3A C44A H44D 109.9
H44C C44A H44D 108.3
P3 C44 H44A 108.1
P3 C44 H44B 108.1
N1B C44 P3 116.9(2)
N1B C44 H44A 108.1
N1B C44 H44B 108.1
H44A C44 H44B 107.3
C26A C25A P2A 122.0(2)
C26A C25A C30A 118.7(3)
C30A C25A P2A 119.3(2)
C13A C18A H18A 119.7
C17A C18A H18A 119.7
C17A C18A C13A 120.6(3)
P3A C43A H43C 108.2
P3A C43A H43D 108.2
N2A C43A P3A 116.4(2)
N2A C43A H43C 108.2
N2A C43A H43D 108.2
H43C C43A H43D 107.3
C18A C13A P1A 122.8(2)
C18A C13A C14A 118.4(3)
C14A C13A P1A 118.7(2)
C18A C17A H17A 120.0
C16A C17A C18A 120.1(3)
C16A C17A H17A 120.0
P3 C43 H43A 108.1
P3 C43 H43B 108.1
N2B C43 P3 116.6(2)
N2B C43 H43A 108.1
N2B C43 H43B 108.1
H43A C43 H43B 107.3
C17 C18 H18 119.5
C17 C18 C13 121.0(3)
C13 C18 H18 119.5
C18 C17 H17 120.0
C18 C17 C16 120.1(3)
C16 C17 H17 120.0
C34A C35A H35A 119.8
C36A C35A H35A 119.8
C36A C35A C34A 120.4(3)
C35A C34A H34A 120.3
C33A C34A C35A 119.4(3)
C33A C34A H34A 120.3
C25A C26A H26A 119.8
C25A C26A C27A 120.3(3)
C27A C26A H26A 119.8
P3 C42 H42A 109.7
P3 C42 H42B 109.7
N3B C42 P3 109.7(2)
N3B C42 H42A 109.7
N3B C42 H42B 109.7
H42A C42 H42B 108.2
C31A C36A H36A 119.7
C35A C36A C31A 120.7(3)
C35A C36A H36A 119.7
C24A C19A P2A 123.3(2)
C24A C19A C20A 118.9(3)
C20A C19A P2A 117.8(2)
C18 C13 P1 122.2(2)
C18 C13 C14 118.0(3)
C14 C13 P1 119.5(2)
C19A C24A H24A 119.9
C19A C24A C23A 120.2(3)
C23A C24A H24A 119.9
Ru1A C41A H41A 122.5
C37A C41A Ru1A 71.95(18)
C37A C41A H41A 126.2
C40A C41A Ru1A 71.11(18)
C40A C41A H41A 126.2
C40A C41A C37A 107.6(3)
Ru1A C38A H38A 123.3
C37A C38A Ru1A 71.80(18)
C37A C38A H38A 125.6
C37A C38A C39A 108.7(3)
C39A C38A Ru1A 70.87(18)
C39A C38A H38A 125.6
C34A C33A H33A 119.8
C34A C33A C32A 120.4(3)
C32A C33A H33A 119.8
C23 C24 H24 119.8
C23 C24 C19 120.5(3)
C19 C24 H24 119.8
C2 C1 P1 122.4(2)
C2 C1 C6 118.0(3)
C6 C1 P1 119.6(2)
C2 C3 H3 120.0
C4 C3 H3 120.0
C4 C3 C2 120.1(3)
C25A C30A H30A 119.8
C29A C30A C25A 120.4(3)
C29A C30A H30A 119.8
Ru1A C37A H37A 123.3
C41A C37A Ru1A 70.65(18)
C41A C37A H37A 126.2
C38A C37A Ru1A 71.50(18)
C38A C37A C41A 107.6(3)
C38A C37A H37A 126.2
C31 C32 H32 119.9
C31 C32 C33 120.2(3)
C33 C32 H32 119.9
C2A C1A P1A 120.5(3)
C6A C1A P1A 121.1(3)
C6A C1A C2A 118.3(3)
C19A C20A H20A 119.6
C21A C20A C19A 120.8(3)
C21A C20A H20A 119.6
Ru1 C38 H38 123.0
C37 C38 Ru1 72.07(19)
C37 C38 H38 125.6
C37 C38 C39 108.9(3)
C39 C38 Ru1 71.02(18)
C39 C38 H38 125.6
C26A C27A H27A 119.8
C28A C27A C26A 120.3(3)
C28A C27A H27A 119.8
C1A C2A H2A 119.5
C1A C2A C3A 121.0(3)
C3A C2A H2A 119.5
N1A C45A H45C 108.7
N1A C45A H45D 108.7
N3A C45A N1A 114.2(3)
N3A C45A H45C 108.7
N3A C45A H45D 108.7
H45C C45A H45D 107.6
C24 C23 H23 120.0
C22 C23 C24 120.0(3)
C22 C23 H23 120.0
C4 C5 H5 119.7
C6 C5 H5 119.7
C6 C5 C4 120.7(3)
C32 C31 P2 125.6(3)
C32 C31 C36 118.6(3)
C36 C31 P2 115.9(2)
P3A C42A H42C 108.1
P3A C42A H42D 108.1
N1A C42A P3A 116.8(2)
N1A C42A H42C 108.1
N1A C42A H42D 108.1
H42C C42A H42D 107.3
Ru1A C39A H39A 122.2
C38A C39A Ru1A 72.12(18)
C38A C39A H39A 126.3
C38A C39A C40A 107.4(3)
C40A C39A Ru1A 71.06(17)
C40A C39A H39A 126.3
C8 C9 H9 119.8
C10 C9 H9 119.8
C10 C9 C8 120.4(3)
C12 C7 P1 118.3(3)
C12 C7 C8 118.0(3)
C8 C7 P1 123.7(3)
Ru1 C37 H37 122.6
C38 C37 Ru1 71.35(18)
C38 C37 H37 126.2
C38 C37 C41 107.6(3)
C41 C37 Ru1 71.53(18)
C41 C37 H37 126.2
C24 C19 P2 121.5(2)
C20 C19 P2 119.5(2)
C20 C19 C24 118.6(3)
C30A C29A H29A 119.8
C28A C29A C30A 120.4(3)
C28A C29A H29A 119.8
C1 C2 H2 119.5
C3 C2 C1 121.1(3)
C3 C2 H2 119.5
C16 C15 H15 119.9
C14 C15 H15 119.9
C14 C15 C16 120.2(3)
C17 C16 H16 120.2
C15 C16 C17 119.7(3)
C15 C16 H16 120.2
N2B C46 H46A 108.6
N2B C46 H46B 108.6
N3B C46 N2B 114.6(3)
N3B C46 H46A 108.6
N3B C46 H46B 108.6
H46A C46 H46B 107.6
C13 C14 H14 119.5
C15 C14 C13 121.0(3)
C15 C14 H14 119.5
C7A C12A H12A 119.3
C11A C12A H12A 119.3
C11A C12A C7A 121.4(3)
C12A C7A P1A 122.6(3)
C8A C7A P1A 120.0(3)
C8A C7A C12A 117.3(3)
C31 C36 H36 119.8
C35 C36 C31 120.5(3)
C35 C36 H36 119.8
Ru1 C39 H39 121.6
C38 C39 Ru1 71.73(18)
C38 C39 H39 126.6
C40 C39 Ru1 71.87(19)
C40 C39 C38 106.7(3)
C40 C39 H39 126.6
Ru1A C40A H40A 122.5
C41A C40A Ru1A 71.88(18)
C41A C40A C39A 108.6(3)
C41A C40A H40A 125.7
C39A C40A Ru1A 71.60(18)
C39A C40A H40A 125.7
C13A C14A H14A 119.4
C15A C14A C13A 121.3(3)
C15A C14A H14A 119.4
C25 C26 H26 119.4
C27 C26 C25 121.1(3)
C27 C26 H26 119.4
C31A C32A C33A 120.7(3)
C31A C32A H32A 119.7
C33A C32A H32A 119.7
C19 C20 H20 119.7
C21 C20 C19 120.6(3)
C21 C20 H20 119.7
C20A C21A H21A 120.2
C22A C21A C20A 119.6(3)
C22A C21A H21A 120.2
C17A C16A H16A 120.0
C17A C16A C15A 119.9(3)
C15A C16A H16A 120.0
N2A C48A H48D 109.5
N2A C48A H48E 109.5
N2A C48A H48F 109.5
H48D C48A H48E 109.5
H48D C48A H48F 109.5
H48E C48A H48F 109.5
C7 C12 H12 119.4
C7 C12 C11 121.1(3)
C11 C12 H12 119.4
C9 C8 H8 119.6
C7 C8 C9 120.9(3)
C7 C8 H8 119.6
C3 C4 C5 119.1(3)
C3 C4 H4 120.4
C5 C4 H4 120.4
C1 C6 H6 119.5
C5 C6 C1 120.9(3)
C5 C6 H6 119.5
C25 C30 H30 119.8
C25 C30 C29 120.5(3)
C29 C30 H30 119.8
N2B C47 H47A 109.5
N2B C47 H47B 109.5
N2B C47 H47C 109.5
H47A C47 H47B 109.5
H47A C47 H47C 109.5
H47B C47 H47C 109.5
C32 C33 H33 119.8
C34 C33 C32 120.4(3)
C34 C33 H33 119.8
C20 C21 H21 119.9
C20 C21 C22 120.3(3)
C22 C21 H21 119.9
C21A C22A H22A 119.8
C21A C22A C23A 120.4(3)
C23A C22A H22A 119.8
C12 C11 H11 119.8
C10 C11 C12 120.4(4)
C10 C11 H11 119.8
N2A C46A H46C 108.6
N2A C46A H46D 108.6
N3A C46A N2A 114.8(3)
N3A C46A H46C 108.6
N3A C46A H46D 108.6
H46C C46A H46D 107.5
C27A C28A H28A 120.1
C29A C28A C27A 119.9(3)
C29A C28A H28A 120.1
N1B C48 H48A 109.5
N1B C48 H48B 109.5
N1B C48 H48C 109.5
H48A C48 H48B 109.5
H48A C48 H48C 109.5
H48B C48 H48C 109.5
C9 C10 C11 119.2(3)
C9 C10 H10 120.4
C11 C10 H10 120.4
Ru1 C41 H41 122.7
C37 C41 Ru1 71.58(18)
C37 C41 H41 126.2
C40 C41 Ru1 71.23(18)
C40 C41 C37 107.7(3)
C40 C41 H41 126.2
C14A C15A C16A 119.7(3)
C14A C15A H15A 120.2
C16A C15A H15A 120.2
C33 C34 H34 120.1
C33 C34 C35 119.7(4)
C35 C34 H34 120.1
C2A C3A H3A 119.6
C4A C3A C2A 120.7(4)
C4A C3A H3A 119.6
N1B C45 H45A 108.6
N1B C45 H45B 108.6
N3B C45 N1B 114.8(3)
N3B C45 H45A 108.6
N3B C45 H45B 108.6
H45A C45 H45B 107.6
C36 C35 H35 119.7
C34 C35 C36 120.5(4)
C34 C35 H35 119.7
F1 C1T S1 111.1(3)
F1 C1T F2 107.0(3)
F2 C1T S1 110.8(3)
F3 C1T S1 111.7(2)
F3 C1T F1 108.4(3)
F3 C1T F2 107.7(3)
C7A C8A H8A 119.1
C9A C8A C7A 121.8(3)
C9A C8A H8A 119.1
C23 C22 C21 120.0(3)
C23 C22 H22 120.0
C21 C22 H22 120.0
C30 C29 H29 119.7
C28 C29 C30 120.7(3)
C28 C29 H29 119.7
N1A C47A H47D 109.5
N1A C47A H47E 109.5
N1A C47A H47F 109.5
H47D C47A H47E 109.5
H47D C47A H47F 109.5
H47E C47A H47F 109.5
Ru1 C40 H40 122.8
C39 C40 Ru1 71.31(19)
C39 C40 C41 109.1(3)
C39 C40 H40 125.4
C41 C40 Ru1 72.05(18)
C41 C40 H40 125.4
C12A C11A H11A 120.1
C12A C11A C10A 119.9(4)
C10A C11A H11A 120.1
C24A C23A H23A 120.0
C22A C23A C24A 120.0(3)
C22A C23A H23A 120.0
F3A C1AT S1A 111.7(3)
F3A C1AT F1A 107.6(3)
F1A C1AT S1A 111.8(3)
F2A C1AT S1A 112.1(3)
F2A C1AT F3A 107.3(3)
F2A C1AT F1A 106.1(3)
C8A C9A H9A 120.3
C10A C9A C8A 119.5(4)
C10A C9A H9A 120.3
C1A C6A H6A 119.8
C1A C6A C5A 120.5(4)
C5A C6A H6A 119.8
C26 C27 H27 120.2
C26 C27 C28 119.6(3)
C28 C27 H27 120.2
C11A C10A H10A 119.9
C9A C10A C11A 120.2(4)
C9A C10A H10A 119.9
C29 C28 C27 119.6(3)
C29 C28 H28 120.2
C27 C28 H28 120.2
C3A C4A H4A 120.7
C3A C4A C5A 118.6(4)
C5A C4A H4A 120.7
C6A C5A H5A 119.6
C4A C5A C6A 120.9(4)
C4A C5A H5A 119.6

loop_
_geom_bond_atom_site_label_1
_geom_bond_atom_site_label_2
_geom_bond_distance
Ru1 P3 2.3197(8)
Ru1 P2 2.3784(9)
Ru1 P1 2.3709(8)
Ru1 C38 2.244(3)
Ru1 C37 2.253(3)
Ru1 C39 2.235(3)
Ru1 C41 2.253(3)
Ru1 C40 2.242(3)
Ru1A P1A 2.3909(8)
Ru1A P3A 2.3053(8)
Ru1A P2A 2.3436(8)
Ru1A C41A 2.233(3)
Ru1A C38A 2.246(3)
Ru1A C37A 2.250(3)
Ru1A C39A 2.230(3)
Ru1A C40A 2.223(3)
Co1 Cl1 2.2108(11)
Co1 N2B 2.058(3)
Co1 N1B 2.056(3)
Co1 Cl2 2.224(2)
Co1 Cl3 2.245(8)
Co1A Cl1A 2.2128(10)
Co1A Cl2A 2.2226(10)
Co1A N2A 2.051(3)
Co1A N1A 2.056(3)
P1A C13A 1.841(3)
P1A C1A 1.849(3)
P1A C7A 1.833(3)
P3A C44A 1.838(3)
P3A C43A 1.851(3)
P3A C42A 1.840(3)
P3 C44 1.854(3)
P3 C43 1.858(3)
P3 C42 1.832(3)
P2 C25 1.847(3)
P2 C31 1.846(3)
P2 C19 1.839(3)
P2A C31A 1.847(3)
P2A C25A 1.856(3)
P2A C19A 1.837(3)
P1 C13 1.837(3)
P1 C1 1.845(3)
P1 C7 1.851(3)
S1 O1 1.437(3)
S1 O2 1.449(3)
S1 O3 1.444(3)
S1 C1T 1.837(4)
S1A O1A 1.426(3)
S1A O3A 1.444(4)
S1A O2A 1.429(4)
S1A C1AT 1.813(4)
F1 C1T 1.332(4)
F2 C1T 1.340(4)
F3 C1T 1.328(5)
F3A C1AT 1.332(5)
F1A C1AT 1.334(5)
N2B C43 1.493(4)
N2B C46 1.497(5)
N2B C47 1.488(5)
N2A C43A 1.494(4)
N2A C48A 1.488(4)
N2A C46A 1.502(4)
F2A C1AT 1.331(5)
N1B C44 1.493(4)
N1B C48 1.485(4)
N1B C45 1.504(4)
N1A C45A 1.495(4)
N1A C42A 1.501(4)
N1A C47A 1.488(4)
N3A C44A 1.462(4)
N3A C45A 1.438(4)
N3A C46A 1.440(4)
N3B C42 1.468(4)
N3B C46 1.432(5)
N3B C45 1.452(4)
C31A C36A 1.405(5)
C31A C32A 1.389(4)
C25 C26 1.401(5)
C25 C30 1.391(5)
C44A H44C 0.9900
C44A H44D 0.9900
C44 H44A 0.9900
C44 H44B 0.9900
C25A C26A 1.389(4)
C25A C30A 1.402(4)
C18A H18A 0.9500
C18A C13A 1.394(4)
C18A C17A 1.394(5)
C43A H43C 0.9900
C43A H43D 0.9900
C13A C14A 1.400(4)
C17A H17A 0.9500
C17A C16A 1.388(5)
C43 H43A 0.9900
C43 H43B 0.9900
C18 H18 0.9500
C18 C17 1.385(5)
C18 C13 1.401(4)
C17 H17 0.9500
C17 C16 1.393(5)
C35A H35A 0.9500
C35A C34A 1.389(5)
C35A C36A 1.386(5)
C34A H34A 0.9500
C34A C33A 1.387(5)
C26A H26A 0.9500
C26A C27A 1.396(4)
C42 H42A 0.9900
C42 H42B 0.9900
C36A H36A 0.9500
C19A C24A 1.387(5)
C19A C20A 1.392(4)
C13 C14 1.403(5)
C24A H24A 0.9500
C24A C23A 1.393(5)
C41A H41A 0.9500
C41A C37A 1.437(5)
C41A C40A 1.414(5)
C38A H38A 0.9500
C38A C37A 1.416(5)
C38A C39A 1.421(5)
C33A H33A 0.9500
C33A C32A 1.394(5)
C24 H24 0.9500
C24 C23 1.397(4)
C24 C19 1.399(5)
C1 C2 1.400(4)
C1 C6 1.401(4)
C3 H3 0.9500
C3 C2 1.393(5)
C3 C4 1.388(5)
C30A H30A 0.9500
C30A C29A 1.393(4)
C37A H37A 0.9500
C32 H32 0.9500
C32 C31 1.394(5)
C32 C33 1.400(5)
C1A C2A 1.388(5)
C1A C6A 1.388(5)
C20A H20A 0.9500
C20A C21A 1.391(5)
C38 H38 0.9500
C38 C37 1.411(5)
C38 C39 1.430(5)
C27A H27A 0.9500
C27A C28A 1.385(5)
C2A H2A 0.9500
C2A C3A 1.392(5)
C45A H45C 0.9900
C45A H45D 0.9900
C23 H23 0.9500
C23 C22 1.382(5)
C5 H5 0.9500
C5 C4 1.399(5)
C5 C6 1.378(5)
C31 C36 1.401(5)
C42A H42C 0.9900
C42A H42D 0.9900
C39A H39A 0.9500
C39A C40A 1.426(5)
C9 H9 0.9500
C9 C8 1.400(5)
C9 C10 1.380(5)
C7 C12 1.392(5)
C7 C8 1.394(5)
C37 H37 0.9500
C37 C41 1.426(5)
C19 C20 1.396(4)
C29A H29A 0.9500
C29A C28A 1.373(5)
C2 H2 0.9500
C15 H15 0.9500
C15 C16 1.388(5)
C15 C14 1.383(5)
C16 H16 0.9500
C46 H46A 0.9900
C46 H46B 0.9900
C14 H14 0.9500
C12A H12A 0.9500
C12A C7A 1.397(5)
C12A C11A 1.379(5)
C7A C8A 1.390(5)
C36 H36 0.9500
C36 C35 1.384(5)
C39 H39 0.9500
C39 C40 1.414(5)
C40A H40A 0.9500
C14A H14A 0.9500
C14A C15A 1.382(5)
C26 H26 0.9500
C26 C27 1.387(5)
C32A H32A 0.9500
C20 H20 0.9500
C20 C21 1.386(5)
C21A H21A 0.9500
C21A C22A 1.375(5)
C16A H16A 0.9500
C16A C15A 1.392(5)
C48A H48D 0.9800
C48A H48E 0.9800
C48A H48F 0.9800
C12 H12 0.9500
C12 C11 1.393(5)
C8 H8 0.9500
C4 H4 0.9500
C6 H6 0.9500
C30 H30 0.9500
C30 C29 1.394(5)
C47 H47A 0.9800
C47 H47B 0.9800
C47 H47C 0.9800
C33 H33 0.9500
C33 C34 1.378(6)
C21 H21 0.9500
C21 C22 1.388(5)
C22A H22A 0.9500
C22A C23A 1.383(5)
C11 H11 0.9500
C11 C10 1.389(5)
C46A H46C 0.9900
C46A H46D 0.9900
C28A H28A 0.9500
C48 H48A 0.9800
C48 H48B 0.9800
C48 H48C 0.9800
C10 H10 0.9500
C41 H41 0.9500
C41 C40 1.416(5)
C15A H15A 0.9500
C34 H34 0.9500
C34 C35 1.384(6)
C3A H3A 0.9500
C3A C4A 1.379(6)
C45 H45A 0.9900
C45 H45B 0.9900
C35 H35 0.9500
C8A H8A 0.9500
C8A C9A 1.385(5)
C22 H22 0.9500
C29 H29 0.9500
C29 C28 1.379(5)
C47A H47D 0.9800
C47A H47E 0.9800
C47A H47F 0.9800
C40 H40 0.9500
C11A H11A 0.9500
C11A C10A 1.383(6)
C23A H23A 0.9500
C9A H9A 0.9500
C9A C10A 1.376(6)
C6A H6A 0.9500
C6A C5A 1.394(6)
C27 H27 0.9500
C27 C28 1.399(5)
C10A H10A 0.9500
C28 H28 0.9500
C4A H4A 0.9500
C4A C5A 1.390(6)
C5A H5A 0.9500
